data_1510948
loop_
_publ_author_name
'Schleid, T.'
'Nikelski, T.'

_publ_section_title
;
 Synthese und Kristallstruktur von Terbium(III)-meta-Oxoborat Tb (B O2)3
 (= Tb B3 O6)
;
_journal_name_full 'Zeitschrift fuer Anorganische und Allgemeine Chemie'
_journal_page_first 1017
_journal_page_last 1022
_journal_paper_doi 10.1002/zaac.200200446
_journal_volume 629
_journal_year 2003
_chemical_formula_sum 'B3 O6 Tb'
_chemical_name_systematic 'Tb (B O2)3'
_space_group_IT_number 62
_symmetry_space_group_name_Hall '-P 2ac 2n'
_symmetry_space_group_name_H-M 'P n m a'
_cell_angle_alpha 90
_cell_angle_beta 90
_cell_angle_gamma 90
_cell_formula_units_Z 16
_cell_length_a 15.9897
_cell_length_b 7.4139
_cell_length_c 12.2958
_cell_volume 1457.618
_citation_journal_id_ASTM ZAACAB
_cod_data_source_file boron_479.cif
_cod_data_source_block B3O6Tb1
_cod_original_formula_sum 'B3 O6 Tb1'
_cod_database_code 1510948

loop_
_symmetry_equiv_pos_as_xyz
x,y,z
-x+1/2,-y,z+1/2
x+1/2,-y+1/2,-z+1/2
-x,y+1/2,-z
-x,-y,-z
x-1/2,y,-z-1/2
-x-1/2,y-1/2,z-1/2
x,-y-1/2,z

loop_
_atom_site_label
_atom_site_type_symbol
_atom_site_fract_x
_atom_site_fract_y
_atom_site_fract_z
_atom_site_occupancy
_atom_site_U_iso_or_equiv
O3 O-2 0.0777 0.25 0.6072 1 0.0
B1 B+3 0.2171 0.0722 0.814 1 0.0
O15 O-2 0.4043 0.0403 0.8755 1 0.0
O9 O-2 0.4523 0.0657 0.1228 1 0.0
Tb3 Tb+3 0.04816 0.25 0.08748 1 0.0
B4 B+3 0.242 0.0678 0.1288 1 0.0
O1 O-2 0.2438 0.25 0.855 1 0.0
O6 O-2 0.0638 0.25 0.302 1 0.0
O7 O-2 0.1292 0.0713 0.7647 1 0.0
B6 B+3 0.0311 0.0636 0.3228 1 0.0
O5 O-2 0.341 0.25 0.5376 1 0.0
O4 O-2 0.2757 0.25 0.1376 1 0.0
B5 B+3 0.3481 0.0786 0.4803 1 0.0
O13 O-2 0.2818 0.0625 0.3981 1 0.0
O8 O-2 0.1844 0.0355 0.5787 1 0.0
Tb2 Tb+3 0.17183 0.25 0.4328 1 0.0
B3 B+3 0.11 0.0789 0.6443 1 0.0
O10 O-2 0.2763 0.0178 0.73 1 0.0
B2 B+3 0.0572 0.071 0.8446 1 0.0
O14 O-2 0.4799 0.0213 0.7091 1 0.0
O2 O-2 0.0476 0.25 0.8966 1 0.0
Tb1 Tb+3 0.3798 0.25 0.00693 1 0.0
O11 O-2 0.1652 0.0642 0.0651 1 0.0
O12 O-2 0.4297 0.0565 0.4319 1 0.0
Tb4 Tb+3 0.37274 0.25 0.72919 1 0.0
